data_2012789
loop_
_publ_author_name
'Wolak, Mason A.'
'Finn, Robert C.'
'Rarig Jr, Randy S.'
'Thomas, Craig J.'
'Hammond, Robert P.'
'Birge, Robert R.'
'Zubieta, Jon'
'Lees, Watson J.'

_publ_section_title
;
 Structural properties of a series of photochromic fluorinated
 indolylfulgides
;
_journal_issue 7
_journal_name_full 'Acta Crystallographica Section C'
_journal_page_first o389
_journal_page_last o393
_journal_paper_doi 10.1107/S0108270102008041
_journal_volume 58
_journal_year 2002
_chemical_formula_sum 'C28 H24 F7 N O3'
_chemical_formula_weight 555.48
_chemical_name_systematic
;
(3Z)-3-[1-(1,2-dimethyl-1H-indol-3-yl)-2,2,3,3,4,4,4-heptafluorobutylidene]-
4-(tricyclo[3.3.1.1^3,7^]decylidene)dihydrofuran-2,5-dione
;
_space_group_IT_number 2
_symmetry_cell_setting triclinic
_symmetry_space_group_name_Hall '-P 1'
_symmetry_space_group_name_H-M 'P -1'
_atom_sites_solution_hydrogens geom
_atom_sites_solution_primary direct
_atom_sites_solution_secondary difmap
_audit_creation_method SHELXL97
_cell_angle_alpha 87.670(10)
_cell_angle_beta 82.650(10)
_cell_angle_gamma 73.240(10)
_cell_formula_units_Z 2
_cell_length_a 10.3130(10)
_cell_length_b 10.9240(10)
_cell_length_c 11.7290(10)
_cell_measurement_reflns_used 4383
_cell_measurement_temperature 90(2)
_cell_measurement_theta_max 25.01
_cell_measurement_theta_min 1.75
_cell_volume 1254.8(2)
_computing_cell_refinement 'Please provide missing details'
_computing_data_collection 'Please provide missing details'
_computing_data_reduction 'Please provide missing details'
_computing_molecular_graphics 'Please provide missing details'
_computing_structure_refinement 'SHELXL97 (Sheldrick, 1997)'
_computing_structure_solution 'SHELXS97 (Sheldrick, 1990)'
_diffrn_ambient_temperature 273(2)
_diffrn_detector_area_resol_mean '512 x 512'
_diffrn_measured_fraction_theta_full 0.991
_diffrn_measured_fraction_theta_max 0.991
_diffrn_measurement_device_type 'Bruker P4 with CCD area-detector'
_diffrn_measurement_method '\f and \w scans'
_diffrn_radiation_monochromator graphite
_diffrn_radiation_source 'fine-focus sealed tube'
_diffrn_radiation_type MoK\a
_diffrn_radiation_wavelength 0.71073
_diffrn_reflns_av_R_equivalents 0.030
_diffrn_reflns_av_sigmaI/netI 0.055
_diffrn_reflns_limit_h_max 12
_diffrn_reflns_limit_h_min -10
_diffrn_reflns_limit_k_max 12
_diffrn_reflns_limit_k_min -12
_diffrn_reflns_limit_l_max 13
_diffrn_reflns_limit_l_min -13
_diffrn_reflns_number 6916
_diffrn_reflns_theta_full 25.01
_diffrn_reflns_theta_max 25.01
_diffrn_reflns_theta_min 1.75
_diffrn_standards_decay_% <1
_exptl_absorpt_coefficient_mu 0.130
_exptl_absorpt_correction_T_max 0.990
_exptl_absorpt_correction_T_min 0.978
_exptl_absorpt_correction_type multi-scan
_exptl_absorpt_process_details '(SADABS; Sheldrick, 1996)'
_exptl_crystal_colour yellow
_exptl_crystal_density_diffrn 1.470
_exptl_crystal_density_meas ?
_exptl_crystal_density_method 'not measured'
_exptl_crystal_description plate
_exptl_crystal_F_000 572
_exptl_crystal_size_max 0.21
_exptl_crystal_size_mid 0.15
_exptl_crystal_size_min 0.08
_refine_diff_density_max 0.30
_refine_diff_density_min -0.24
_refine_ls_extinction_method none
_refine_ls_goodness_of_fit_ref 1.033
_refine_ls_hydrogen_treatment constr
_refine_ls_matrix_type full
_refine_ls_number_parameters 354
_refine_ls_number_reflns 4383
_refine_ls_number_restraints 0
_refine_ls_restrained_S_all 1.033
_refine_ls_R_factor_all 0.065
_refine_ls_R_factor_gt 0.044
_refine_ls_shift/su_max 0.003
_refine_ls_shift/su_mean 0.000
_refine_ls_structure_factor_coef Fsqd
_refine_ls_weighting_details 'calc w = 1/[\s^2^(Fo^2^)+(0.0485P)^2^+0.2697P] where P=(Fo^2^+2Fc^2^)/3'
_refine_ls_weighting_scheme calc
_refine_ls_wR_factor_gt 0.101
_refine_ls_wR_factor_ref 0.110
_reflns_number_gt 3293
_reflns_number_total 4383
_reflns_threshold_expression I>2\s(I)
_cod_data_source_file bk1655.cif
_cod_data_source_block V
_cod_depositor_comments
;
The following automatic conversions were performed:
'_symmetry_cell_setting' value 'Triclinic' changed to 'triclinic'
according to '/home/saulius/struct/CIF-dictionaries/cif_core.dic'
dictionary named 'cif_core.dic' version 2.4.1 from 2010-06-29.

Automatic conversion script
Id: cif_fix_enum 1527 2010-12-29 10:47:43Z saulius 

The following automatic conversions were performed:

'_symmetry_cell_setting' value 'Triclinic' changed to 'triclinic'
according to /home/saulius/struct/CIF-dictionaries/cif_core.dic
dictionary named 'cif_core.dic' version 2.4.1 from 2010-06-29.

Automatic conversion script
Id: cif_fix_values 1715 2011-07-08 13:25:40Z adriana 

The following automatic conversions were performed:

'_exptl_crystal_density_meas' value 'not measured' was changed to '?'
- the value is perceived as not measured.

Automatic conversion script
Id: cif_fix_values 3008 2015-01-20 13:52:24Z robertas 
;
_cod_original_sg_symbol_H-M P-1
_cod_database_code 2012789
_cod_database_fobs_code 2012789

loop_
_symmetry_equiv_pos_as_xyz
'x, y, z'
'-x, -y, -z'

loop_
_atom_site_label
_atom_site_fract_x
_atom_site_fract_y
_atom_site_fract_z
_atom_site_U_iso_or_equiv
_atom_site_adp_type
_atom_site_calc_flag
_atom_site_refinement_flags
_atom_site_occupancy
_atom_site_disorder_assembly
_atom_site_disorder_group
_atom_site_type_symbol
F1 0.34257(12) 1.23487(11) 0.77112(11) 0.0299(3) Uani d . 1 . . F
F2 0.22772(14) 1.21890(11) 0.63358(10) 0.0317(3) Uani d . 1 . . F
F3 0.07838(12) 1.22282(12) 0.91734(11) 0.0300(3) Uani d . 1 . . F
F4 -0.00043(12) 1.27194(12) 0.75383(12) 0.0355(3) Uani d . 1 . . F
F5 0.17664(13) 1.42570(12) 0.90584(11) 0.0318(3) Uani d . 1 . . F
F6 -0.03227(13) 1.47875(13) 0.87176(12) 0.0394(4) Uani d . 1 . . F
F7 0.12849(15) 1.46782(12) 0.73239(12) 0.0401(4) Uani d . 1 . . F
O1 0.33893(17) 1.16043(15) 0.98669(14) 0.0377(4) Uani d . 1 . . O
O2 0.34123(16) 0.96665(15) 1.05525(13) 0.0330(4) Uani d . 1 . . O
O3 0.34825(19) 0.76020(17) 1.08011(14) 0.0434(5) Uani d . 1 . . O
C1 0.2327(2) 0.96503(19) 0.56842(18) 0.0206(5) Uani d . 1 . . C
C2 0.3237(2) 0.9970(2) 0.48103(19) 0.0269(5) Uani d . 1 . . C
H2 0.3804 1.0450 0.4969 0.032 Uiso calc R 1 . . H
C3 0.3271(3) 0.9551(2) 0.3704(2) 0.0334(6) Uani d . 1 . . C
H3 0.3882 0.9739 0.3118 0.040 Uiso calc R 1 . . H
C4 0.2399(3) 0.8846(2) 0.34530(19) 0.0346(6) Uani d . 1 . . C
H4 0.2431 0.8595 0.2699 0.042 Uiso calc R 1 . . H
C5 0.1512(2) 0.8521(2) 0.4282(2) 0.0314(6) Uani d . 1 . . C
H5 0.0935 0.8058 0.4108 0.038 Uiso calc R 1 . . H
C6 0.1496(2) 0.89063(19) 0.54049(19) 0.0233(5) Uani d . 1 . . C
C7 -0.0196(2) 0.7876(2) 0.6455(2) 0.0357(6) Uani d . 1 . . C
H7A -0.0920 0.8292 0.6010 0.054 Uiso calc R 1 . . H
H7B -0.0567 0.7801 0.7239 0.054 Uiso calc R 1 . . H
H7C 0.0263 0.7040 0.6149 0.054 Uiso calc R 1 . . H
C8 0.1124(2) 0.9158(2) 0.73193(19) 0.0227(5) Uani d . 1 . . C
C9 0.0474(2) 0.9039(2) 0.85114(19) 0.0310(5) Uani d . 1 . . C
H9A -0.0498 0.9261 0.8519 0.046 Uiso calc R 1 . . H
H9B 0.0698 0.9605 0.9009 0.046 Uiso calc R 1 . . H
H9C 0.0804 0.8174 0.8775 0.046 Uiso calc R 1 . . H
C10 0.2076(2) 0.98050(19) 0.69132(18) 0.0199(5) Uani d . 1 . . C
C11 0.2667(2) 1.04772(19) 0.76731(18) 0.0208(5) Uani d . 1 . . C
C12 0.3296(2) 0.98912(19) 0.85813(18) 0.0205(5) Uani d . 1 . . C
C13 0.3386(2) 1.0545(2) 0.96619(19) 0.0269(5) Uani d . 1 . . C
C14 0.3538(2) 0.8441(2) 1.0130(2) 0.0300(5) Uani d . 1 . . C
C15 0.3722(2) 0.8507(2) 0.88647(18) 0.0213(5) Uani d . 1 . . C
C16 0.4449(2) 0.7498(2) 0.81970(18) 0.0200(5) Uani d . 1 . . C
C17 0.4932(2) 0.7611(2) 0.69414(18) 0.0218(5) Uani d . 1 . . C
H17 0.4614 0.8501 0.6685 0.026 Uiso calc R 1 . . H
C18 0.4930(2) 0.6145(2) 0.86389(19) 0.0251(5) Uani d . 1 . . C
H18 0.4598 0.6104 0.9456 0.030 Uiso calc R 1 . . H
C19 0.6504(2) 0.5684(2) 0.84545(19) 0.0257(5) Uani d . 1 . . C
H19A 0.6869 0.6217 0.8889 0.031 Uiso calc R 1 . . H
H19B 0.6820 0.4811 0.8728 0.031 Uiso calc R 1 . . H
C20 0.7011(2) 0.5752(2) 0.71720(19) 0.0277(5) Uani d . 1 . . C
H20 0.8010 0.5464 0.7056 0.033 Uiso calc R 1 . . H
C21 0.6508(2) 0.7143(2) 0.67766(19) 0.0273(5) Uani d . 1 . . C
H21A 0.6841 0.7213 0.5972 0.033 Uiso calc R 1 . . H
H21B 0.6864 0.7679 0.7217 0.033 Uiso calc R 1 . . H
C22 0.4377(2) 0.6747(2) 0.6250(2) 0.0309(6) Uani d . 1 . . C
H22A 0.3387 0.7028 0.6355 0.037 Uiso calc R 1 . . H
H22B 0.4684 0.6807 0.5438 0.037 Uiso calc R 1 . . H
C23 0.4884(2) 0.5360(2) 0.6659(2) 0.0336(6) Uani d . 1 . . C
H23 0.4524 0.4812 0.6222 0.040 Uiso calc R 1 . . H
C24 0.4363(2) 0.5300(2) 0.7934(2) 0.0333(6) Uani d . 1 . . C
H24A 0.4647 0.4423 0.8204 0.040 Uiso calc R 1 . . H
H24B 0.3374 0.5591 0.8040 0.040 Uiso calc R 1 . . H
C25 0.6443(2) 0.4903(2) 0.6490(2) 0.0351(6) Uani d . 1 . . C
H25A 0.6772 0.4937 0.5680 0.042 Uiso calc R 1 . . H
H25B 0.6754 0.4024 0.6748 0.042 Uiso calc R 1 . . H
C26 0.2392(2) 1.1913(2) 0.74699(18) 0.0224(5) Uani d . 1 . . C
C27 0.1029(2) 1.2733(2) 0.81294(18) 0.0220(5) Uani d . 1 . . C
C28 0.0946(2) 1.4139(2) 0.8314(2) 0.0272(5) Uani d . 1 . . C
N1 0.07762(17) 0.86315(17) 0.64040(16) 0.0253(4) Uani d . 1 . . N

loop_
_atom_site_aniso_label
_atom_site_aniso_U_11
_atom_site_aniso_U_22
_atom_site_aniso_U_33
_atom_site_aniso_U_12
_atom_site_aniso_U_13
_atom_site_aniso_U_23
F1 0.0225(7) 0.0240(7) 0.0445(8) -0.0097(5) 0.0004(6) -0.0057(6)
F2 0.0494(9) 0.0204(7) 0.0228(7) -0.0074(6) -0.0019(6) 0.0028(5)
F3 0.0280(7) 0.0278(7) 0.0305(7) -0.0046(6) 0.0018(6) 0.0033(6)
F4 0.0267(7) 0.0339(8) 0.0463(9) -0.0025(6) -0.0167(6) -0.0099(6)
F5 0.0325(7) 0.0276(7) 0.0367(8) -0.0066(6) -0.0113(6) -0.0076(6)
F6 0.0310(8) 0.0307(8) 0.0494(9) 0.0070(6) -0.0110(6) -0.0132(7)
F7 0.0621(10) 0.0204(7) 0.0348(8) -0.0067(7) -0.0086(7) 0.0047(6)
O1 0.0453(11) 0.0253(10) 0.0426(10) -0.0036(8) -0.0174(8) -0.0113(8)
O2 0.0410(10) 0.0279(9) 0.0236(9) 0.0029(7) -0.0086(7) -0.0048(7)
O3 0.0631(13) 0.0335(10) 0.0235(9) -0.0018(9) 0.0019(8) 0.0057(8)
C1 0.0208(11) 0.0156(11) 0.0222(11) 0.0016(9) -0.0072(9) 0.0025(9)
C2 0.0297(13) 0.0198(12) 0.0256(12) 0.0022(10) -0.0047(10) 0.0020(9)
C3 0.0423(15) 0.0254(13) 0.0232(12) 0.0022(11) 0.0016(10) 0.0020(10)
C4 0.0569(17) 0.0236(13) 0.0179(12) 0.0004(12) -0.0117(11) -0.0015(10)
C5 0.0388(14) 0.0210(12) 0.0333(14) -0.0008(10) -0.0175(11) -0.0016(10)
C6 0.0230(12) 0.0154(11) 0.0282(12) 0.0041(9) -0.0128(9) -0.0022(9)
C7 0.0287(14) 0.0278(13) 0.0556(17) -0.0102(11) -0.0184(12) -0.0013(12)
C8 0.0202(11) 0.0173(11) 0.0294(12) -0.0007(9) -0.0092(9) 0.0000(9)
C9 0.0254(13) 0.0347(14) 0.0326(13) -0.0102(11) -0.0004(10) 0.0035(11)
C10 0.0186(11) 0.0155(11) 0.0240(11) -0.0013(9) -0.0053(9) 0.0005(9)
C11 0.0174(11) 0.0185(11) 0.0247(12) -0.0032(9) -0.0006(9) -0.0015(9)
C12 0.0185(11) 0.0178(11) 0.0232(11) -0.0019(9) -0.0024(9) -0.0016(9)
C13 0.0211(12) 0.0279(14) 0.0274(12) 0.0028(10) -0.0092(9) -0.0042(10)
C14 0.0318(13) 0.0280(13) 0.0246(12) 0.0011(10) -0.0042(10) -0.0023(11)
C15 0.0206(11) 0.0215(12) 0.0219(11) -0.0055(9) -0.0057(9) 0.0033(9)
C16 0.0177(11) 0.0198(11) 0.0237(11) -0.0053(9) -0.0079(9) 0.0026(9)
C17 0.0239(12) 0.0146(11) 0.0244(12) 0.0000(9) -0.0069(9) 0.0013(9)
C18 0.0287(12) 0.0188(11) 0.0270(12) -0.0043(9) -0.0072(10) 0.0034(9)
C19 0.0282(12) 0.0189(11) 0.0287(12) -0.0009(9) -0.0127(10) 0.0029(9)
C20 0.0223(12) 0.0224(12) 0.0328(13) 0.0026(9) -0.0048(10) 0.0019(10)
C21 0.0267(12) 0.0261(12) 0.0257(12) -0.0029(10) -0.0027(10) 0.0041(10)
C22 0.0356(14) 0.0234(12) 0.0302(13) 0.0029(10) -0.0167(11) -0.0031(10)
C23 0.0394(14) 0.0198(12) 0.0433(15) -0.0031(10) -0.0231(12) -0.0037(11)
C24 0.0294(13) 0.0186(12) 0.0523(16) -0.0049(10) -0.0119(11) 0.0032(11)
C25 0.0446(15) 0.0221(13) 0.0312(14) 0.0056(11) -0.0110(11) -0.0029(10)
C26 0.0264(12) 0.0199(11) 0.0215(11) -0.0069(9) -0.0045(9) -0.0002(9)
C27 0.0218(11) 0.0211(12) 0.0235(11) -0.0048(9) -0.0091(9) 0.0024(9)
C28 0.0265(12) 0.0225(12) 0.0290(13) 0.0008(10) -0.0077(10) -0.0018(10)
N1 0.0232(10) 0.0213(10) 0.0337(11) -0.0074(8) -0.0105(8) 0.0040(8)

loop_
_atom_type_symbol
_atom_type_description
_atom_type_scat_dispersion_real
_atom_type_scat_dispersion_imag
_atom_type_scat_source
C C 0.0033 0.0016 'International Tables Vol C Tables 4.2.6.8 and 6.1.1.4'
H H 0.0000 0.0000 'International Tables Vol C Tables 4.2.6.8 and 6.1.1.4'
N N 0.0061 0.0033 'International Tables Vol C Tables 4.2.6.8 and 6.1.1.4'
O O 0.0106 0.0060 'International Tables Vol C Tables 4.2.6.8 and 6.1.1.4'
F F 0.0171 0.0103 'International Tables Vol C Tables 4.2.6.8 and 6.1.1.4'

loop_
_geom_angle_atom_site_label_1
_geom_angle_atom_site_label_2
_geom_angle_atom_site_label_3
_geom_angle
_geom_angle_publ_flag
C13 O2 C14 111.02(17) no
C2 C1 C6 118.8(2) no
C2 C1 C10 134.7(2) no
C6 C1 C10 106.17(18) no
C3 C2 C1 118.3(2) no
C3 C2 H2 120.8 no
C1 C2 H2 120.8 no
C2 C3 C4 121.2(2) no
C2 C3 H3 119.4 no
C4 C3 H3 119.4 no
C5 C4 C3 121.7(2) no
C5 C4 H4 119.2 no
C3 C4 H4 119.2 no
C4 C5 C6 117.7(2) no
C4 C5 H5 121.2 no
C6 C5 H5 121.2 no
N1 C6 C5 129.4(2) no
N1 C6 C1 108.35(18) no
C5 C6 C1 122.2(2) no
N1 C7 H7A 109.5 no
N1 C7 H7B 109.5 no
H7A C7 H7B 109.5 no
N1 C7 H7C 109.5 no
H7A C7 H7C 109.5 no
H7B C7 H7C 109.5 no
N1 C8 C10 108.79(19) no
N1 C8 C9 121.32(19) no
C10 C8 C9 129.8(2) no
C8 C9 H9A 109.5 no
C8 C9 H9B 109.5 no
H9A C9 H9B 109.5 no
C8 C9 H9C 109.5 no
H9A C9 H9C 109.5 no
H9B C9 H9C 109.5 no
C8 C10 C1 107.11(18) no
C8 C10 C11 122.89(19) no
C1 C10 C11 130.00(19) no
C12 C11 C10 122.26(19) no
C12 C11 C26 121.41(19) no
C10 C11 C26 115.96(17) no
C11 C12 C15 128.52(19) no
C11 C12 C13 125.41(19) no
C15 C12 C13 104.52(17) no
O1 C13 O2 119.3(2) no
O1 C13 C12 133.4(2) no
O2 C13 C12 107.26(18) no
O3 C14 O2 118.8(2) no
O3 C14 C15 133.4(2) no
O2 C14 C15 107.80(18) no
C16 C15 C14 122.87(19) no
C16 C15 C12 129.95(19) no
C14 C15 C12 105.25(18) no
C15 C16 C17 123.66(18) no
C15 C16 C18 123.96(19) no
C17 C16 C18 112.30(18) no
C16 C17 C22 108.77(18) no
C16 C17 C21 108.22(16) no
C22 C17 C21 109.16(18) no
C16 C17 H17 110.2 no
C22 C17 H17 110.2 no
C21 C17 H17 110.2 no
C16 C18 C24 107.54(17) no
C16 C18 C19 109.31(17) no
C24 C18 C19 109.22(18) no
C16 C18 H18 110.2 no
C24 C18 H18 110.2 no
C19 C18 H18 110.2 no
C20 C19 C18 109.71(17) no
C20 C19 H19A 109.7 no
C18 C19 H19A 109.7 no
C20 C19 H19B 109.7 no
C18 C19 H19B 109.7 no
H19A C19 H19B 108.2 no
C25 C20 C21 109.90(18) no
C25 C20 C19 109.66(19) no
C21 C20 C19 108.17(18) no
C25 C20 H20 109.7 no
C21 C20 H20 109.7 no
C19 C20 H20 109.7 no
C20 C21 C17 110.46(18) no
C20 C21 H21A 109.6 no
C17 C21 H21A 109.6 no
C20 C21 H21B 109.6 no
C17 C21 H21B 109.6 no
H21A C21 H21B 108.1 no
C23 C22 C17 109.59(17) no
C23 C22 H22A 109.8 no
C17 C22 H22A 109.8 no
C23 C22 H22B 109.8 no
C17 C22 H22B 109.8 no
H22A C22 H22B 108.2 no
C24 C23 C25 109.74(18) no
C24 C23 C22 108.29(19) no
C25 C23 C22 110.3(2) no
C24 C23 H23 109.5 no
C25 C23 H23 109.5 no
C22 C23 H23 109.5 no
C23 C24 C18 110.28(19) no
C23 C24 H24A 109.6 no
C18 C24 H24A 109.6 no
C23 C24 H24B 109.6 no
C18 C24 H24B 109.6 no
H24A C24 H24B 108.1 no
C23 C25 C20 109.79(19) no
C23 C25 H25A 109.7 no
C20 C25 H25A 109.7 no
C23 C25 H25B 109.7 no
C20 C25 H25B 109.7 no
H25A C25 H25B 108.2 no
F1 C26 F2 105.45(16) no
F1 C26 C11 112.55(17) no
F2 C26 C11 109.92(17) no
F1 C26 C27 109.19(17) no
F2 C26 C27 105.18(16) no
C11 C26 C27 113.96(17) no
F3 C27 F4 107.01(16) no
F3 C27 C28 107.04(17) no
F4 C27 C28 107.40(16) no
F3 C27 C26 110.91(16) no
F4 C27 C26 108.69(17) no
C28 C27 C26 115.42(18) no
F5 C28 F6 108.05(18) no
F5 C28 F7 108.37(18) no
F6 C28 F7 107.96(17) no
F5 C28 C27 111.81(17) no
F6 C28 C27 110.03(18) no
F7 C28 C27 110.51(18) no
C8 N1 C6 109.57(17) no
C8 N1 C7 126.36(19) no
C6 N1 C7 124.07(19) no

loop_
_geom_bond_atom_site_label_1
_geom_bond_atom_site_label_2
_geom_bond_site_symmetry_2
_geom_bond_distance
_geom_bond_publ_flag
F1 C26 . 1.351(2) no
F2 C26 . 1.364(2) no
F3 C27 . 1.347(2) no
F4 C27 . 1.347(2) no
F5 C28 . 1.325(2) no
F6 C28 . 1.331(3) no
F7 C28 . 1.334(3) no
O1 C13 . 1.193(3) no
O2 C13 . 1.387(3) no
O2 C14 . 1.411(3) no
O3 C14 . 1.193(3) no
C1 C2 . 1.403(3) no
C1 C6 . 1.413(3) no
C1 C10 . 1.440(3) no
C2 C3 . 1.386(3) no
C2 H2 . 0.9300 no
C3 C4 . 1.405(3) no
C3 H3 . 0.9300 no
C4 C5 . 1.357(3) no
C4 H4 . 0.9300 no
C5 C6 . 1.396(3) no
C5 H5 . 0.9300 no
C6 N1 . 1.375(3) no
C7 N1 . 1.466(3) no
C7 H7A . 0.9600 no
C7 H7B . 0.9600 no
C7 H7C . 0.9600 no
C8 N1 . 1.371(3) no
C8 C10 . 1.395(3) no
C8 C9 . 1.489(3) no
C9 H9A . 0.9600 no
C9 H9B . 0.9600 no
C9 H9C . 0.9600 no
C10 C11 . 1.468(3) no
C11 C12 . 1.359(3) no
C11 C26 . 1.526(3) no
C12 C15 . 1.484(3) no
C12 C13 . 1.506(3) no
C14 C15 . 1.474(3) no
C15 C16 . 1.355(3) no
C16 C17 . 1.505(3) no
C16 C18 . 1.510(3) no
C17 C22 . 1.539(3) no
C17 C21 . 1.546(3) no
C17 H17 . 0.9800 no
C18 C24 . 1.541(3) no
C18 C19 . 1.544(3) no
C18 H18 . 0.9800 no
C19 C20 . 1.534(3) no
C19 H19A . 0.9700 no
C19 H19B . 0.9700 no
C20 C25 . 1.529(3) no
C20 C21 . 1.531(3) no
C20 H20 . 0.9800 no
C21 H21A . 0.9700 no
C21 H21B . 0.9700 no
C22 C23 . 1.533(3) no
C22 H22A . 0.9700 no
C22 H22B . 0.9700 no
C23 C24 . 1.528(4) no
C23 C25 . 1.529(3) no
C23 H23 . 0.9800 no
C24 H24A . 0.9700 no
C24 H24B . 0.9700 no
C25 H25A . 0.9700 no
C25 H25B . 0.9700 no
C26 C27 . 1.559(3) no
C27 C28 . 1.536(3) no

loop_
_geom_torsion_atom_site_label_1
_geom_torsion_atom_site_label_2
_geom_torsion_atom_site_label_3
_geom_torsion_atom_site_label_4
_geom_torsion
_geom_torsion_publ_flag
C6 C1 C2 C3 0.7(3) no
C10 C1 C2 C3 173.8(2) no
C1 C2 C3 C4 1.3(3) no
C2 C3 C4 C5 -1.5(3) no
C3 C4 C5 C6 -0.3(3) no
C4 C5 C6 N1 -175.0(2) no
C4 C5 C6 C1 2.4(3) no
C2 C1 C6 N1 175.26(18) no
C10 C1 C6 N1 0.4(2) no
C2 C1 C6 C5 -2.6(3) no
C10 C1 C6 C5 -177.48(19) no
N1 C8 C10 C1 -0.5(2) no
C9 C8 C10 C1 -178.0(2) no
N1 C8 C10 C11 -179.81(18) no
C9 C8 C10 C11 2.7(3) no
C2 C1 C10 C8 -173.6(2) no
C6 C1 C10 C8 0.1(2) no
C2 C1 C10 C11 5.6(4) no
C6 C1 C10 C11 179.3(2) no
C8 C10 C11 C12 54.4(3) no
C1 C10 C11 C12 -124.7(2) no
C8 C10 C11 C26 -118.8(2) no
C1 C10 C11 C26 62.1(3) no
C10 C11 C12 C15 11.6(3) no
C26 C11 C12 C15 -175.6(2) no
C10 C11 C12 C13 -152.0(2) no
C26 C11 C12 C13 20.8(3) no
C14 O2 C13 O1 -174.3(2) no
C14 O2 C13 C12 8.1(2) no
C11 C12 C13 O1 -28.1(4) no
C15 C12 C13 O1 165.1(2) no
C11 C12 C13 O2 149.0(2) no
C15 C12 C13 O2 -17.8(2) no
C13 O2 C14 O3 -175.0(2) no
C13 O2 C14 C15 5.0(2) no
O3 C14 C15 C16 -30.4(4) no
O2 C14 C15 C16 149.5(2) no
O3 C14 C15 C12 164.0(3) no
O2 C14 C15 C12 -16.1(2) no
C11 C12 C15 C16 49.8(3) no
C13 C12 C15 C16 -144.0(2) no
C11 C12 C15 C14 -146.0(2) no
C13 C12 C15 C14 20.2(2) no
C14 C15 C16 C17 -164.9(2) no
C12 C15 C16 C17 -3.1(3) no
C14 C15 C16 C18 11.7(3) no
C12 C15 C16 C18 173.5(2) no
C15 C16 C17 C22 -123.1(2) no
C18 C16 C17 C22 59.9(2) no
C15 C16 C17 C21 118.4(2) no
C18 C16 C17 C21 -58.6(2) no
C15 C16 C18 C24 123.3(2) no
C17 C16 C18 C24 -59.7(2) no
C15 C16 C18 C19 -118.2(2) no
C17 C16 C18 C19 58.8(2) no
C16 C18 C19 C20 -58.7(2) no
C24 C18 C19 C20 58.7(2) no
C18 C19 C20 C25 -59.8(2) no
C18 C19 C20 C21 60.1(2) no
C25 C20 C21 C17 58.7(2) no
C19 C20 C21 C17 -61.0(2) no
C16 C17 C21 C20 59.6(2) no
C22 C17 C21 C20 -58.7(2) no
C16 C17 C22 C23 -59.1(2) no
C21 C17 C22 C23 58.8(2) no
C17 C22 C23 C24 60.3(2) no
C17 C22 C23 C25 -59.8(2) no
C25 C23 C24 C18 59.2(2) no
C22 C23 C24 C18 -61.3(2) no
C16 C18 C24 C23 59.9(2) no
C19 C18 C24 C23 -58.6(2) no
C24 C23 C25 C20 -59.7(2) no
C22 C23 C25 C20 59.5(2) no
C21 C20 C25 C23 -58.7(2) no
C19 C20 C25 C23 60.1(2) no
C12 C11 C26 F1 38.7(3) no
C10 C11 C26 F1 -148.08(17) no
C12 C11 C26 F2 155.90(19) no
C10 C11 C26 F2 -30.9(2) no
C12 C11 C26 C27 -86.3(2) no
C10 C11 C26 C27 86.9(2) no
F1 C26 C27 F3 -90.0(2) no
F2 C26 C27 F3 157.22(15) no
C11 C26 C27 F3 36.8(2) no
F1 C26 C27 F4 152.60(16) no
F2 C26 C27 F4 39.8(2) no
C11 C26 C27 F4 -80.6(2) no
F1 C26 C27 C28 31.9(2) no
F2 C26 C27 C28 -80.8(2) no
C11 C26 C27 C28 158.70(18) no
F3 C27 C28 F5 54.3(2) no
F4 C27 C28 F5 168.89(17) no
C26 C27 C28 F5 -69.7(2) no
F3 C27 C28 F6 -65.8(2) no
F4 C27 C28 F6 48.8(2) no
C26 C27 C28 F6 170.21(17) no
F3 C27 C28 F7 175.07(16) no
F4 C27 C28 F7 -70.3(2) no
C26 C27 C28 F7 51.1(2) no
C10 C8 N1 C6 0.7(2) no
C9 C8 N1 C6 178.50(19) no
C10 C8 N1 C7 -179.87(19) no
C9 C8 N1 C7 -2.1(3) no
C5 C6 N1 C8 176.9(2) no
C1 C6 N1 C8 -0.7(2) no
C5 C6 N1 C7 -2.5(3) no
C1 C6 N1 C7 179.92(18) no

loop_
_cod_related_entry_id
_cod_related_entry_database
_cod_related_entry_code
1 ChemSpider 8968184
